data_8107328
loop_
_publ_author_name
'Sokol, Vesna'
'Brajica, Lara'
'Mi\<sura, Ozana'
'\/Dakovi\'c, Marijana'
'Paut, Andrea'
'Prki\'c, Ante'
'Kukovec, Boris-Marko'

_publ_section_title
;
 The double polymeric chain of
 catena-poly[(\m2-6-bromopyridine-3-carboxylato-\k2 O,O&#x2032;)
 (6-bromopyridine-3-carboxylato-\k2 O,O&#x2032;)
 (\m2-1,2-bis(4-pyridyl)ethylene-\k2 N:N&#x2032;)cobalt(II)],
 C24H16CoBr2N4O4
;
_journal_issue 6
_journal_name_full 'Zeitschrift f\"ur Kristallographie - New Crystal Structures'
_journal_page_first 1181
_journal_page_last 1183
_journal_paper_doi 10.1515/ncrs-2022-0460
_journal_volume 237
_journal_year 2022
_chemical_formula_sum 'C24 H16 Br2 Co N4 O4'
_chemical_formula_weight 643.16
_space_group_crystal_system monoclinic
_space_group_IT_number 14
_space_group_name_Hall '-P 2ybc'
_space_group_name_H-M_alt 'P 1 21/c 1'
_atom_sites_solution_hydrogens geom
_cell_angle_alpha 90
_cell_angle_beta 105.363(4)
_cell_angle_gamma 90
_cell_formula_units_Z 4
_cell_length_a 11.1134(4)
_cell_length_b 16.1731(6)
_cell_length_c 13.7057(5)
_cell_measurement_reflns_used 7819
_cell_measurement_temperature 170(2)
_cell_measurement_theta_max 29.6050
_cell_measurement_theta_min 2.9490
_cell_volume 2375.41(16)
_computing_cell_refinement 'CrysAlisPro 1.171.41.123a (Rigaku OD, 2022) [1]'
_computing_data_collection 'CrysAlisPro 1.171.41.123a (Rigaku OD, 2022) [1]'
_computing_data_reduction 'CrysAlisPro 1.171.41.123a (Rigaku OD, 2022) [1]'
_computing_molecular_graphics 'MERCURY (Macrae et al., 2020) [4]'
_computing_publication_material 'SHELXL-2018/3 (Sheldrick, 2018) [3]'
_computing_structure_refinement 'SHELXL-2018/3 (Sheldrick, 2018) [3]'
_computing_structure_solution 'SHELXT (Sheldrick, 2015) [2]'
_diffrn_ambient_temperature 170(2)
_diffrn_measured_fraction_theta_full 0.995
_diffrn_measured_fraction_theta_max 0.879
_diffrn_measurement_device_type 'XtaLAB Synergy, Dualflex, HyPix'
_diffrn_measurement_method '\w scans'
_diffrn_radiation_type MoK\a
_diffrn_radiation_wavelength 0.71073
_diffrn_reflns_av_R_equivalents 0.0582
_diffrn_reflns_av_unetI/netI 0.0731
_diffrn_reflns_Laue_measured_fraction_full 0.995
_diffrn_reflns_Laue_measured_fraction_max 0.879
_diffrn_reflns_limit_h_max 16
_diffrn_reflns_limit_h_min -16
_diffrn_reflns_limit_k_max 24
_diffrn_reflns_limit_k_min -24
_diffrn_reflns_limit_l_max 20
_diffrn_reflns_limit_l_min -19
_diffrn_reflns_number 32374
_diffrn_reflns_point_group_measured_fraction_full 0.995
_diffrn_reflns_point_group_measured_fraction_max 0.879
_diffrn_reflns_theta_full 25.242
_diffrn_reflns_theta_max 33.416
_diffrn_reflns_theta_min 4.082
_exptl_absorpt_coefficient_mu 4.126
_exptl_absorpt_correction_T_max 1.00000
_exptl_absorpt_correction_T_min 0.96730
_exptl_absorpt_correction_type multi-scan
_exptl_absorpt_process_details
;
CrysAlisPro 1.171.41.123a (Rigaku Oxford Diffraction, 2022)
Empirical absorption correction using spherical harmonics,
implemented in SCALE3 ABSPACK scaling algorithm.
;
_exptl_crystal_colour pink
_exptl_crystal_density_diffrn 1.798
_exptl_crystal_description prism
_exptl_crystal_F_000 1268
_exptl_crystal_size_max 0.09
_exptl_crystal_size_mid 0.05
_exptl_crystal_size_min 0.04
_refine_diff_density_max 0.769
_refine_diff_density_min -0.626
_refine_diff_density_rms 0.091
_refine_ls_extinction_coef .
_refine_ls_extinction_method none
_refine_ls_goodness_of_fit_ref 1.033
_refine_ls_hydrogen_treatment constr
_refine_ls_matrix_type full
_refine_ls_number_parameters 317
_refine_ls_number_reflns 8150
_refine_ls_number_restraints 0
_refine_ls_restrained_S_all 1.033
_refine_ls_R_factor_all 0.1127
_refine_ls_R_factor_gt 0.0588
_refine_ls_shift/su_max 0.001
_refine_ls_shift/su_mean 0.000
_refine_ls_structure_factor_coef Fsqd
_refine_ls_weighting_details 'w=1/[\s^2^(Fo^2^)+(0.0384P)^2^+1.7473P] where P=(Fo^2^+2Fc^2^)/3'
_refine_ls_weighting_scheme calc
_refine_ls_wR_factor_gt 0.0978
_refine_ls_wR_factor_ref 0.1101
_reflns_Friedel_coverage 0.000
_reflns_Friedel_fraction_full .
_reflns_Friedel_fraction_max .
_reflns_number_gt 5169
_reflns_number_total 8150
_reflns_threshold_expression 'I > 2\s(I)'
_cod_data_source_file suppl_j_ncrs-2022-0460_suppl.cif
_cod_data_source_block 1
_cod_original_sg_symbol_H-M 'P 21/c'
_cod_database_code 8107328
_shelx_space_group_comment
;
The symmetry employed for this shelxl refinement is uniquely defined
by the following loop, which should always be used as a source of
symmetry information in preference to the above space-group names.
They are only intended as comments.
;

loop_
_space_group_symop_operation_xyz
'x, y, z'
'-x, y+1/2, -z+1/2'
'-x, -y, -z'
'x, -y-1/2, z-1/2'

loop_
_atom_site_label
_atom_site_type_symbol
_atom_site_fract_x
_atom_site_fract_y
_atom_site_fract_z
_atom_site_U_iso_or_equiv
_atom_site_adp_type
_atom_site_occupancy
_atom_site_site_symmetry_order
_atom_site_calc_flag
_atom_site_refinement_flags_posn
_atom_site_refinement_flags_adp
_atom_site_refinement_flags_occupancy
_atom_site_disorder_assembly
_atom_site_disorder_group
Co1 Co 0.16732(3) 0.42379(2) 0.05212(3) 0.02422(10) Uani 1 1 d . . . . .
Br1 Br 0.50460(5) 0.88395(4) 0.09718(4) 0.0987(2) Uani 1 1 d . . . . .
Br2 Br 0.89474(3) 0.20186(2) 0.23329(3) 0.04373(11) Uani 1 1 d . . . . .
N1 N 0.2630(3) 0.82589(19) 0.0492(2) 0.0503(8) Uani 1 1 d . . . . .
N2 N 0.7286(3) 0.3350(2) 0.1967(2) 0.0437(7) Uani 0.5 1 d . . P A 1
C10A C 0.7286(3) 0.3350(2) 0.1967(2) 0.0437(7) Uani 0.5 1 d . . P A 2
H10A H 0.802165 0.367757 0.214353 0.052 Uiso 0.5 1 calc R U P A 2
N3 N 0.1675(2) 0.43226(15) 0.20922(17) 0.0308(5) Uani 1 1 d . . . . .
N4 N 0.1756(2) 0.41281(15) 0.89617(17) 0.0313(5) Uani 1 1 d . . . . .
O1 O 0.1325(2) 0.54574(13) 0.03763(17) 0.0430(5) Uani 1 1 d . . . . .
O2 O -0.00734(18) 0.64423(13) -0.01935(15) 0.0344(5) Uani 1 1 d . . . . .
O3 O 0.37004(19) 0.43728(13) 0.10074(17) 0.0389(5) Uani 1 1 d . . . . .
O4 O 0.28492(19) 0.31456(13) 0.09376(16) 0.0356(5) Uani 1 1 d . . . . .
C1 C 0.1758(3) 0.7660(2) 0.0312(2) 0.0368(7) Uani 1 1 d . . . . .
H1 H 0.090540 0.781934 0.011106 0.044 Uiso 1 1 calc R U . . .
C2 C 0.2037(3) 0.68259(18) 0.0403(2) 0.0279(6) Uani 1 1 d . . . . .
C3 C 0.3278(3) 0.6595(2) 0.0694(2) 0.0412(8) Uani 1 1 d . . . . .
H3 H 0.350199 0.602738 0.077083 0.049 Uiso 1 1 calc R U . . .
C4 C 0.4185(3) 0.7196(3) 0.0872(3) 0.0540(10) Uani 1 1 d . . . . .
H4 H 0.504596 0.705526 0.106796 0.065 Uiso 1 1 calc R U . . .
C5 C 0.3807(4) 0.7998(3) 0.0758(3) 0.0544(11) Uani 1 1 d . . . . .
C6 C 0.1015(3) 0.61920(17) 0.01812(19) 0.0257(6) Uani 1 1 d . . . . .
C7 C 0.6131(3) 0.3699(2) 0.1695(3) 0.0421(8) Uani 1 1 d . . . . .
H7 H 0.605662 0.428453 0.167706 0.050 Uiso 1 1 calc R U . A 1
C8 C 0.5064(3) 0.3219(2) 0.1443(2) 0.0334(7) Uani 1 1 d . . . . .
C9 C 0.5214(3) 0.2371(2) 0.1477(3) 0.0403(7) Uani 1 1 d . . . . .
H9 H 0.449249 0.202936 0.131095 0.048 Uiso 1 1 calc R U . B 1
C10 C 0.6356(3) 0.20084(18) 0.1741(2) 0.0377(7) Uani 0.5 1 d . . P A 1
H10 H 0.645151 0.142446 0.175798 0.045 Uiso 0.5 1 calc R U P A 1
N2A N 0.6356(3) 0.20084(18) 0.1741(2) 0.0377(7) Uani 0.5 1 d . . P A 2
C11 C 0.7334(3) 0.2514(2) 0.1975(2) 0.0340(7) Uani 1 1 d . . . . .
C12 C 0.3801(3) 0.3605(2) 0.1114(2) 0.0314(6) Uani 1 1 d . . . . .
C13 C 0.2208(3) 0.4954(2) 0.2668(2) 0.0401(8) Uani 1 1 d . . . . .
H13 H 0.257064 0.538129 0.236420 0.048 Uiso 1 1 calc R U . . .
C14 C 0.2262(3) 0.5022(2) 0.3679(2) 0.0429(8) Uani 1 1 d . . . . .
H14 H 0.264025 0.549233 0.405092 0.051 Uiso 1 1 calc R U . . .
C15 C 0.1766(3) 0.4406(2) 0.4152(2) 0.0369(7) Uani 1 1 d . . . . .
C16 C 0.1220(3) 0.3740(2) 0.3554(2) 0.0402(8) Uani 1 1 d . . . . .
H16 H 0.086848 0.329652 0.384129 0.048 Uiso 1 1 calc R U . . .
C17 C 0.1191(3) 0.3727(2) 0.2544(2) 0.0372(7) Uani 1 1 d . . . . .
H17 H 0.080553 0.326998 0.214716 0.045 Uiso 1 1 calc R U . . .
C18 C 0.1799(3) 0.4481(2) 0.5229(2) 0.0439(8) Uani 1 1 d . . . . .
H18 H 0.184282 0.502430 0.549961 0.053 Uiso 1 1 calc R U . . .
C19 C 0.1774(3) 0.3863(2) 0.5856(2) 0.0392(7) Uani 1 1 d . . . . .
H19 H 0.174347 0.331542 0.559872 0.047 Uiso 1 1 calc R U . . .
C20 C 0.1792(3) 0.39696(19) 0.6921(2) 0.0326(7) Uani 1 1 d . . . . .
C21 C 0.2222(3) 0.3346(2) 0.7624(2) 0.0402(8) Uani 1 1 d . . . . .
H21 H 0.254078 0.284831 0.742227 0.048 Uiso 1 1 calc R U . . .
C22 C 0.2186(3) 0.3448(2) 0.8612(2) 0.0413(8) Uani 1 1 d . . . . .
H22 H 0.248515 0.300953 0.907345 0.050 Uiso 1 1 calc R U . . .
C23 C 0.1321(4) 0.4716(2) 0.8285(2) 0.0497(9) Uani 1 1 d . . . . .
H23 H 0.099111 0.520273 0.850384 0.060 Uiso 1 1 calc R U . . .
C24 C 0.1322(4) 0.4661(2) 0.7279(2) 0.0543(10) Uani 1 1 d . . . . .
H24 H 0.099535 0.510271 0.683062 0.065 Uiso 1 1 calc R U . . .

loop_
_atom_site_aniso_label
_atom_site_aniso_U_11
_atom_site_aniso_U_22
_atom_site_aniso_U_33
_atom_site_aniso_U_23
_atom_site_aniso_U_13
_atom_site_aniso_U_12
Co1 0.02535(19) 0.0287(2) 0.01857(17) 0.00055(15) 0.00572(13) 0.00073(15)
Br1 0.0948(4) 0.1355(5) 0.0602(3) -0.0037(3) 0.0110(3) -0.0856(4)
Br2 0.02962(16) 0.0555(2) 0.0453(2) 0.00718(16) 0.00861(13) 0.00661(14)
N1 0.061(2) 0.0465(17) 0.0423(17) 0.0009(14) 0.0120(14) -0.0209(15)
N2 0.0348(16) 0.0438(18) 0.0519(19) 0.0012(15) 0.0104(14) -0.0011(13)
C10A 0.0348(16) 0.0438(18) 0.0519(19) 0.0012(15) 0.0104(14) -0.0011(13)
N3 0.0378(14) 0.0334(14) 0.0220(11) 0.0022(10) 0.0096(10) 0.0038(11)
N4 0.0342(13) 0.0375(14) 0.0220(12) 0.0021(10) 0.0069(10) -0.0014(11)
O1 0.0561(14) 0.0296(11) 0.0421(13) 0.0019(10) 0.0112(11) 0.0037(10)
O2 0.0279(11) 0.0378(12) 0.0345(11) 0.0047(9) 0.0030(9) -0.0055(9)
O3 0.0333(12) 0.0397(13) 0.0439(13) 0.0061(10) 0.0106(10) 0.0061(9)
O4 0.0303(11) 0.0419(12) 0.0339(12) 0.0009(9) 0.0072(9) 0.0017(9)
C1 0.0374(17) 0.0421(18) 0.0306(16) 0.0003(14) 0.0083(13) -0.0073(14)
C2 0.0296(14) 0.0355(16) 0.0181(13) 0.0004(11) 0.0054(11) -0.0036(11)
C3 0.0324(16) 0.059(2) 0.0327(17) 0.0047(16) 0.0089(13) 0.0024(15)
C4 0.0278(17) 0.092(3) 0.041(2) 0.010(2) 0.0071(14) -0.0094(18)
C5 0.052(2) 0.083(3) 0.0273(17) 0.0017(18) 0.0086(15) -0.037(2)
C6 0.0327(15) 0.0336(16) 0.0118(12) -0.0025(11) 0.0074(11) -0.0034(12)
C7 0.0389(18) 0.0394(18) 0.048(2) 0.0030(15) 0.0107(15) 0.0036(14)
C8 0.0310(15) 0.0436(18) 0.0254(14) 0.0034(13) 0.0070(12) 0.0068(13)
C9 0.0381(18) 0.0402(18) 0.0404(18) -0.0012(15) 0.0064(14) 0.0000(14)
C10 0.0358(15) 0.0354(16) 0.0417(16) 0.0032(13) 0.0099(12) 0.0062(12)
N2A 0.0358(15) 0.0354(16) 0.0417(16) 0.0032(13) 0.0099(12) 0.0062(12)
C11 0.0275(15) 0.0462(19) 0.0285(15) 0.0043(14) 0.0078(12) 0.0076(13)
C12 0.0308(15) 0.0448(19) 0.0188(13) -0.0002(12) 0.0071(11) 0.0060(13)
C13 0.057(2) 0.0353(18) 0.0287(16) 0.0002(14) 0.0127(14) -0.0022(15)
C14 0.066(2) 0.0369(18) 0.0251(16) -0.0042(14) 0.0108(15) 0.0022(16)
C15 0.0481(19) 0.0395(18) 0.0245(15) -0.0002(13) 0.0120(13) 0.0068(14)
C16 0.052(2) 0.0424(19) 0.0306(16) 0.0048(14) 0.0178(14) -0.0028(15)
C17 0.0472(19) 0.0383(18) 0.0275(16) -0.0053(13) 0.0122(14) -0.0057(14)
C18 0.063(2) 0.0439(19) 0.0267(16) -0.0014(15) 0.0162(15) 0.0061(16)
C19 0.0476(19) 0.046(2) 0.0248(15) -0.0013(14) 0.0120(13) 0.0057(15)
C20 0.0375(16) 0.0409(17) 0.0212(14) -0.0002(12) 0.0109(12) 0.0013(13)
C21 0.057(2) 0.0379(18) 0.0278(16) -0.0018(14) 0.0152(14) 0.0029(15)
C22 0.057(2) 0.0383(18) 0.0280(16) 0.0045(14) 0.0098(14) 0.0053(15)
C23 0.072(3) 0.053(2) 0.0261(16) 0.0056(15) 0.0162(16) 0.0286(19)
C24 0.084(3) 0.057(2) 0.0250(17) 0.0112(16) 0.0188(17) 0.030(2)

loop_
_atom_type_symbol
_atom_type_description
_atom_type_scat_dispersion_real
_atom_type_scat_dispersion_imag
_atom_type_scat_source
C C 0.0033 0.0016 'International Tables Vol C Tables 4.2.6.8 and 6.1.1.4'
H H 0.0000 0.0000 'International Tables Vol C Tables 4.2.6.8 and 6.1.1.4'
Co Co 0.3494 0.9721 'International Tables Vol C Tables 4.2.6.8 and 6.1.1.4'
Br Br -0.2901 2.4595 'International Tables Vol C Tables 4.2.6.8 and 6.1.1.4'
N N 0.0061 0.0033 'International Tables Vol C Tables 4.2.6.8 and 6.1.1.4'
O O 0.0106 0.0060 'International Tables Vol C Tables 4.2.6.8 and 6.1.1.4'

loop_
_geom_angle_atom_site_label_1
_geom_angle_atom_site_label_2
_geom_angle_atom_site_label_3
_geom_angle
_geom_angle_site_symmetry_1
_geom_angle_site_symmetry_3
O1 Co1 O2 111.98(9) . 3_565
O1 Co1 N3 89.18(9) . .
O2 Co1 N3 91.40(9) 3_565 .
O1 Co1 N4 92.31(9) . 1_554
O2 Co1 N4 90.06(9) 3_565 1_554
N3 Co1 N4 177.37(9) . 1_554
O1 Co1 O4 155.08(9) . .
O2 Co1 O4 92.73(8) 3_565 .
N3 Co1 O4 87.03(8) . .
N4 Co1 O4 90.71(9) 1_554 .
O1 Co1 O3 95.06(9) . .
O2 Co1 O3 152.94(8) 3_565 .
N3 Co1 O3 87.76(9) . .
N4 Co1 O3 89.94(9) 1_554 .
O4 Co1 O3 60.20(8) . .
O1 Co1 C12 124.98(10) . .
O2 Co1 C12 122.98(10) 3_565 .
N3 Co1 C12 87.20(9) . .
N4 Co1 C12 90.17(9) 1_554 .
O4 Co1 C12 30.25(9) . .
O3 Co1 C12 29.96(9) . .
C5 N1 C1 115.4(3) . .
C11 N2 C7 116.7(3) . .
C11 C10A C7 116.7(3) . .
C11 C10A H10A 121.7 . .
C7 C10A H10A 121.7 . .
C13 N3 C17 116.8(3) . .
C13 N3 Co1 121.6(2) . .
C17 N3 Co1 121.6(2) . .
C23 N4 C22 115.9(3) . .
C23 N4 Co1 121.8(2) . 1_556
C22 N4 Co1 122.2(2) . 1_556
C6 O1 Co1 172.7(2) . .
C6 O2 Co1 127.51(19) . 3_565
C12 O3 Co1 89.39(18) . .
C12 O4 Co1 89.24(18) . .
N1 C1 C2 123.5(3) . .
N1 C1 H1 118.2 . .
C2 C1 H1 118.2 . .
C3 C2 C1 118.2(3) . .
C3 C2 C6 121.2(3) . .
C1 C2 C6 120.6(3) . .
C4 C3 C2 119.3(3) . .
C4 C3 H3 120.3 . .
C2 C3 H3 120.3 . .
C5 C4 C3 117.6(3) . .
C5 C4 H4 121.2 . .
C3 C4 H4 121.2 . .
N1 C5 C4 125.9(3) . .
N1 C5 Br1 115.7(3) . .
C4 C5 Br1 118.4(3) . .
O1 C6 O2 125.4(3) . .
O1 C6 C2 117.2(3) . .
O2 C6 C2 117.4(3) . .
C10A C7 C8 121.3(3) . .
N2 C7 C8 121.3(3) . .
N2 C7 H7 119.3 . .
C8 C7 H7 119.3 . .
C9 C8 C7 117.5(3) . .
C9 C8 C12 121.4(3) . .
C7 C8 C12 121.1(3) . .
N2A C9 C8 122.2(3) . .
C10 C9 C8 122.2(3) . .
C10 C9 H9 118.9 . .
C8 C9 H9 118.9 . .
C11 C10 C9 116.5(3) . .
C11 C10 H10 121.8 . .
C9 C10 H10 121.8 . .
C11 N2A C9 116.5(3) . .
C10 C11 N2 125.7(3) . .
N2A C11 C10A 125.7(3) . .
N2A C11 Br2 117.2(2) . .
C10 C11 Br2 117.2(2) . .
N2 C11 Br2 117.1(2) . .
C10A C11 Br2 117.1(2) . .
O3 C12 O4 121.2(3) . .
O3 C12 C8 119.9(3) . .
O4 C12 C8 119.0(3) . .
O3 C12 Co1 60.65(15) . .
O4 C12 Co1 60.52(15) . .
C8 C12 Co1 178.6(2) . .
N3 C13 C14 123.6(3) . .
N3 C13 H13 118.2 . .
C14 C13 H13 118.2 . .
C13 C14 C15 120.0(3) . .
C13 C14 H14 120.0 . .
C15 C14 H14 120.0 . .
C14 C15 C16 116.6(3) . .
C14 C15 C18 120.3(3) . .
C16 C15 C18 123.1(3) . .
C17 C16 C15 119.6(3) . .
C17 C16 H16 120.2 . .
C15 C16 H16 120.2 . .
N3 C17 C16 123.5(3) . .
N3 C17 H17 118.3 . .
C16 C17 H17 118.3 . .
C19 C18 C15 126.1(3) . .
C19 C18 H18 117.0 . .
C15 C18 H18 117.0 . .
C18 C19 C20 124.1(3) . .
C18 C19 H19 117.9 . .
C20 C19 H19 117.9 . .
C24 C20 C21 115.8(3) . .
C24 C20 C19 123.0(3) . .
C21 C20 C19 121.1(3) . .
C22 C21 C20 120.1(3) . .
C22 C21 H21 120.0 . .
C20 C21 H21 120.0 . .
N4 C22 C21 123.9(3) . .
N4 C22 H22 118.0 . .
C21 C22 H22 118.0 . .
N4 C23 C24 123.7(3) . .
N4 C23 H23 118.2 . .
C24 C23 H23 118.2 . .
C20 C24 C23 120.6(3) . .
C20 C24 H24 119.7 . .
C23 C24 H24 119.7 . .

loop_
_geom_bond_atom_site_label_1
_geom_bond_atom_site_label_2
_geom_bond_distance
_geom_bond_site_symmetry_2
Co1 O1 2.010(2) .
Co1 O2 2.037(2) 3_565
Co1 N3 2.157(2) .
Co1 N4 2.171(2) 1_554
Co1 O4 2.182(2) .
Co1 O3 2.184(2) .
Co1 C12 2.506(3) .
Br1 C5 1.903(3) .
Br2 C11 1.905(3) .
N1 C5 1.330(5) .
N1 C1 1.346(4) .
N2 C11 1.354(4) .
N2 C7 1.360(4) .
C10A C11 1.354(4) .
C10A C7 1.360(4) .
C10A H10A 0.9500 .
N3 C13 1.330(4) .
N3 C17 1.332(4) .
N4 C23 1.328(4) .
N4 C22 1.338(4) .
O1 C6 1.246(3) .
O2 C6 1.250(3) .
O3 C12 1.251(4) .
O4 C12 1.262(4) .
C1 C2 1.382(4) .
C1 H1 0.9500 .
C2 C3 1.382(4) .
C2 C6 1.500(4) .
C3 C4 1.374(5) .
C3 H3 0.9500 .
C4 C5 1.360(6) .
C4 H4 0.9500 .
C7 C8 1.383(4) .
C7 H7 0.9500 .
C8 C9 1.381(5) .
C8 C12 1.493(4) .
C9 N2A 1.357(4) .
C9 C10 1.357(4) .
C9 H9 0.9500 .
C10 C11 1.330(4) .
C10 H10 0.9500 .
N2A C11 1.330(4) .
C13 C14 1.375(4) .
C13 H13 0.9500 .
C14 C15 1.381(5) .
C14 H14 0.9500 .
C15 C16 1.392(5) .
C15 C18 1.471(4) .
C16 C17 1.377(4) .
C16 H16 0.9500 .
C17 H17 0.9500 .
C18 C19 1.323(5) .
C18 H18 0.9500 .
C19 C20 1.466(4) .
C19 H19 0.9500 .
C20 C24 1.378(5) .
C20 C21 1.389(4) .
C21 C22 1.374(4) .
C21 H21 0.9500 .
C22 H22 0.9500 .
C23 C24 1.381(5) .
C23 H23 0.9500 .
C24 H24 0.9500 .

loop_
_geom_torsion_atom_site_label_1
_geom_torsion_atom_site_label_2
_geom_torsion_atom_site_label_3
_geom_torsion_atom_site_label_4
_geom_torsion
_geom_torsion_site_symmetry_1
_geom_torsion_site_symmetry_2
_geom_torsion_site_symmetry_3
_geom_torsion_site_symmetry_4
C5 N1 C1 C2 0.8(5) . . . .
N1 C1 C2 C3 0.0(5) . . . .
N1 C1 C2 C6 -179.5(3) . . . .
C1 C2 C3 C4 -0.6(5) . . . .
C6 C2 C3 C4 178.8(3) . . . .
C2 C3 C4 C5 0.5(5) . . . .
C1 N1 C5 C4 -0.9(5) . . . .
C1 N1 C5 Br1 178.1(2) . . . .
C3 C4 C5 N1 0.3(6) . . . .
C3 C4 C5 Br1 -178.7(3) . . . .
Co1 O2 C6 O1 4.0(4) 3_565 . . .
Co1 O2 C6 C2 -176.84(17) 3_565 . . .
C3 C2 C6 O1 7.6(4) . . . .
C1 C2 C6 O1 -172.9(3) . . . .
C3 C2 C6 O2 -171.6(3) . . . .
C1 C2 C6 O2 7.8(4) . . . .
C11 C10A C7 C8 0.3(5) . . . .
C11 N2 C7 C8 0.3(5) . . . .
C10A C7 C8 C9 -0.1(5) . . . .
N2 C7 C8 C9 -0.1(5) . . . .
C10A C7 C8 C12 -178.1(3) . . . .
N2 C7 C8 C12 -178.1(3) . . . .
C7 C8 C9 N2A -0.3(5) . . . .
C12 C8 C9 N2A 177.7(3) . . . .
C7 C8 C9 C10 -0.3(5) . . . .
C12 C8 C9 C10 177.7(3) . . . .
C8 C9 C10 C11 0.5(5) . . . .
C8 C9 N2A C11 0.5(5) . . . .
C9 N2A C11 C10A -0.3(5) . . . .
C9 N2A C11 Br2 -179.3(2) . . . .
C9 C10 C11 N2 -0.3(5) . . . .
C9 C10 C11 Br2 -179.3(2) . . . .
C7 N2 C11 C10 -0.1(5) . . . .
C7 N2 C11 Br2 178.9(2) . . . .
C7 C10A C11 N2A -0.1(5) . . . .
C7 C10A C11 Br2 178.9(2) . . . .
Co1 O3 C12 O4 -0.7(3) . . . .
Co1 O3 C12 C8 178.6(2) . . . .
Co1 O4 C12 O3 0.7(3) . . . .
Co1 O4 C12 C8 -178.6(2) . . . .
C9 C8 C12 O3 -173.9(3) . . . .
C7 C8 C12 O3 4.1(4) . . . .
C9 C8 C12 O4 5.4(4) . . . .
C7 C8 C12 O4 -176.6(3) . . . .
C17 N3 C13 C14 -1.0(5) . . . .
Co1 N3 C13 C14 -178.1(3) . . . .
N3 C13 C14 C15 1.2(5) . . . .
C13 C14 C15 C16 -0.5(5) . . . .
C13 C14 C15 C18 -178.9(3) . . . .
C14 C15 C16 C17 -0.4(5) . . . .
C18 C15 C16 C17 177.9(3) . . . .
C13 N3 C17 C16 0.0(5) . . . .
Co1 N3 C17 C16 177.2(2) . . . .
C15 C16 C17 N3 0.7(5) . . . .
C14 C15 C18 C19 -155.1(4) . . . .
C16 C15 C18 C19 26.7(6) . . . .
C15 C18 C19 C20 -179.1(3) . . . .
C18 C19 C20 C24 28.2(5) . . . .
C18 C19 C20 C21 -155.8(4) . . . .
C24 C20 C21 C22 -1.3(5) . . . .
C19 C20 C21 C22 -177.6(3) . . . .
C23 N4 C22 C21 1.6(5) . . . .
Co1 N4 C22 C21 178.1(3) 1_556 . . .
C20 C21 C22 N4 -0.2(5) . . . .
C22 N4 C23 C24 -1.4(6) . . . .
Co1 N4 C23 C24 -178.0(3) 1_556 . . .
C21 C20 C24 C23 1.5(6) . . . .
C19 C20 C24 C23 177.7(4) . . . .
N4 C23 C24 C20 -0.1(6) . . . .
